data_7002042
loop_
_publ_author_name
'de K. Lewis, Alexandra K.'
'Caddick, Stephen'
'Esposito, Oriana'
'Cloke, F. Geoffrey N.'
'Hitchcock, Peter B.'

_publ_section_title
;
 Synthetic and structural studies on amine coordination to
 Pd-N-heterocyclic carbene complexes
;
_journal_issue 35
_journal_name_full 'Dalton Transactions'
_journal_page_first 7094
_journal_paper_doi 10.1039/b907102d
_journal_year 2009
_chemical_compound_source 'synthesis as described'
_chemical_formula_moiety 'C23 H36 Cl N3 O3 Pd'
_chemical_formula_sum 'C23 H36 Cl N3 O3 Pd'
_chemical_formula_weight 544.4
_chemical_name_systematic
;
?
;
_space_group_IT_number 14
_symmetry_cell_setting monoclinic
_symmetry_Int_Tables_number 14
_symmetry_space_group_name_Hall '-P 2yab'
_symmetry_space_group_name_H-M 'P 1 21/a 1'
_atom_sites_solution_hydrogens geom
_atom_sites_solution_primary direct
_atom_sites_solution_secondary difmap
_audit_conform_dict_location ftp://ftp.iucr.org/pub/cif_core.dic
_audit_conform_dict_name cif_core.dic
_audit_conform_dict_version 2.3
_audit_creation_date 2006-05-30T08:47:57-00:00
_audit_creation_method 'WinGX routine CIF_UPDATE'
_cell_angle_alpha 90
_cell_angle_beta 111.894(4)
_cell_angle_gamma 90
_cell_formula_units_Z 4
_cell_length_a 13.4010(16)
_cell_length_b 13.4541(10)
_cell_length_c 14.9057(18)
_cell_measurement_reflns_used 19407
_cell_measurement_temperature 173(2)
_cell_measurement_theta_max 22.722
_cell_measurement_theta_min 3.395
_cell_measurement_wavelength 0.71073
_cell_volume 2493.6(5)
_computing_cell_refinement 'HKL Scalepack (Otwinowski & Minor 1997)'
_computing_data_collection 'Collect (Nonius BV, 1997-2000)'
_computing_data_reduction 'HKL Denzo and Scalepack (Otwinowski & Minor 1997)'
_computing_molecular_graphics 'Ortep-3 for Windows (Farrugia, 1997)'
_computing_publication_material 'WinGX publication routines (Farrugia, 1999)'
_computing_structure_refinement 'SHELXL-97 (Sheldrick, 1997)'
_computing_structure_solution 'SHELXS-86 (Sheldrick, 1986)'
_diffrn_ambient_temperature 173(2)
_diffrn_detector 'CCD plate'
_diffrn_detector_area_resol_mean 9
_diffrn_measured_fraction_theta_full 0.961
_diffrn_measured_fraction_theta_max 0.961
_diffrn_measurement_device '95mm CCD camera on \k-goniostat'
_diffrn_measurement_device_type KappaCCD
_diffrn_measurement_method 'CCD rotation images, thick slices'
_diffrn_orient_matrix_type 'by Nonius Collect from scalepack cell'
_diffrn_orient_matrix_UB_11 0.732254E-1
_diffrn_orient_matrix_UB_12 0.126361E-1
_diffrn_orient_matrix_UB_13 0.498346E-1
_diffrn_orient_matrix_UB_21 0.28661E-2
_diffrn_orient_matrix_UB_22 -0.698995E-1
_diffrn_orient_matrix_UB_23 0.236435E-1
_diffrn_orient_matrix_UB_31 0.331283E-1
_diffrn_orient_matrix_UB_32 -0.218829E-1
_diffrn_orient_matrix_UB_33 -0.467468E-1
_diffrn_radiation_monochromator graphite
_diffrn_radiation_probe x-ray
_diffrn_radiation_type MoK\a
_diffrn_radiation_wavelength 0.71073
_diffrn_reflns_av_R_equivalents 0.1049
_diffrn_reflns_av_unetI/netI 0.091
_diffrn_reflns_limit_h_max 13
_diffrn_reflns_limit_h_min -14
_diffrn_reflns_limit_k_max 13
_diffrn_reflns_limit_k_min -14
_diffrn_reflns_limit_l_max 16
_diffrn_reflns_limit_l_min -15
_diffrn_reflns_number 9369
_diffrn_reflns_theta_full 22.93
_diffrn_reflns_theta_max 22.93
_diffrn_reflns_theta_min 3.5
_diffrn_source 'Enraf Nonius FR590'
_exptl_absorpt_coefficient_mu 0.879
_exptl_absorpt_correction_T_max 0.996
_exptl_absorpt_correction_T_min 0.8672
_exptl_absorpt_correction_type multi-scan
_exptl_absorpt_process_details
;
[c.f. r.h. blessing, acta cryst. (1995), a51, 33-38]
;
_exptl_crystal_colour colourless
_exptl_crystal_density_diffrn 1.45
_exptl_crystal_density_method 'not measured'
_exptl_crystal_description plate
_exptl_crystal_F_000 1128
_exptl_crystal_size_max 0.1
_exptl_crystal_size_mid 0.1
_exptl_crystal_size_min 0.01
_refine_diff_density_max 2.945
_refine_diff_density_min -0.918
_refine_diff_density_rms 0.154
_refine_ls_extinction_method none
_refine_ls_goodness_of_fit_ref 1.012
_refine_ls_hydrogen_treatment constr
_refine_ls_matrix_type full
_refine_ls_number_parameters 281
_refine_ls_number_reflns 3310
_refine_ls_number_restraints 0
_refine_ls_restrained_S_all 1.012
_refine_ls_R_factor_all 0.1225
_refine_ls_R_factor_gt 0.0869
_refine_ls_shift/su_max 0
_refine_ls_shift/su_mean 0
_refine_ls_structure_factor_coef Fsqd
_refine_ls_weighting_details 'calc w=1/[\s^2^(Fo^2^)+(0.1042P)^2^+45.2193P] where P=(Fo^2^+2Fc^2^)/3'
_refine_ls_weighting_scheme calc
_refine_ls_wR_factor_gt 0.2113
_refine_ls_wR_factor_ref 0.2369
_reflns_number_gt 2435
_reflns_number_total 3310
_reflns_threshold_expression >2sigma(I)
_cod_data_source_file b907102d.txt
_cod_data_source_block may2906
_cod_original_sg_symbol_H-M 'P 21/a'
_cod_database_code 7002042

loop_
_symmetry_equiv_pos_as_xyz
'x, y, z'
'-x+1/2, y+1/2, -z'
'-x, -y, -z'
'x-1/2, -y-1/2, z'

loop_
_atom_site_label
_atom_site_type_symbol
_atom_site_fract_x
_atom_site_fract_y
_atom_site_fract_z
_atom_site_U_iso_or_equiv
_atom_site_adp_type
_atom_site_occupancy
_atom_site_symmetry_multiplicity
_atom_site_calc_flag
_atom_site_refinement_flags
_atom_site_disorder_assembly
_atom_site_disorder_group
Pd Pd 0.19710(7) 0.08450(7) 0.86599(7) 0.0321(4) Uani 1 1 d . . .
Cl Cl 0.2281(3) -0.0580(2) 0.9745(2) 0.0415(9) Uani 1 1 d . . .
O1 O 0.1149(8) 0.1934(8) 1.1423(7) 0.055(3) Uani 1 1 d . . .
O2 O 0.1109(7) 0.4483(7) 0.5023(7) 0.043(2) Uani 1 1 d . . .
O3 O 0.1827(7) 0.5407(7) 0.6358(7) 0.045(2) Uani 1 1 d . . .
N1 N 0.2959(8) -0.0147(8) 0.7351(8) 0.035(3) Uani 1 1 d . . .
N2 N 0.1297(8) -0.0559(8) 0.6969(8) 0.037(3) Uani 1 1 d . . .
N3 N 0.1662(8) 0.1761(8) 0.9709(8) 0.036(3) Uani 1 1 d . . .
H3 H 0.1622 0.2418 0.9504 0.043 Uiso 1 1 calc R . .
C1 C 0.2098(10) -0.0009(8) 0.7628(9) 0.033(3) Uani 1 1 d . . .
C2 C 0.2690(10) -0.0734(9) 0.6543(10) 0.039(3) Uani 1 1 d . . .
H2 H 0.3148 -0.0919 0.6215 0.047 Uiso 1 1 calc R . .
C3 C 0.1646(10) -0.1001(9) 0.6300(10) 0.035(3) Uani 1 1 d . . .
H3A H 0.1234 -0.141 0.5773 0.042 Uiso 1 1 calc R . .
C4 C 0.4065(9) 0.0315(10) 0.7788(9) 0.033(3) Uani 1 1 d . . .
C5 C 0.4890(11) -0.0464(11) 0.7742(14) 0.061(5) Uani 1 1 d . . .
H5A H 0.486 -0.1048 0.8125 0.092 Uiso 1 1 calc R . .
H5B H 0.5614 -0.0176 0.8004 0.092 Uiso 1 1 calc R . .
H5C H 0.472 -0.0662 0.7069 0.092 Uiso 1 1 calc R . .
C6 C 0.4340(10) 0.0580(13) 0.8842(11) 0.055(4) Uani 1 1 d . . .
H6A H 0.4294 -0.0016 0.9202 0.082 Uiso 1 1 calc R . .
H6B H 0.3832 0.1081 0.8892 0.082 Uiso 1 1 calc R . .
H6C H 0.5072 0.0849 0.9113 0.082 Uiso 1 1 calc R . .
C7 C 0.4126(11) 0.1212(11) 0.7198(11) 0.053(4) Uani 1 1 d . . .
H7A H 0.3945 0.1013 0.6523 0.079 Uiso 1 1 calc R . .
H7B H 0.4856 0.1485 0.7456 0.079 Uiso 1 1 calc R . .
H7C H 0.3615 0.1718 0.7232 0.079 Uiso 1 1 calc R . .
C8 C 0.0148(10) -0.0746(9) 0.6886(9) 0.034(3) Uani 1 1 d . . .
C9 C -0.0575(11) -0.0505(13) 0.5875(11) 0.056(4) Uani 1 1 d . . .
H9A H -0.0369 -0.0904 0.5422 0.084 Uiso 1 1 calc R . .
H9B H -0.0511 0.0202 0.575 0.084 Uiso 1 1 calc R . .
H9C H -0.1321 -0.0656 0.579 0.084 Uiso 1 1 calc R . .
C10 C -0.0188(10) -0.0120(10) 0.7569(10) 0.043(3) Uani 1 1 d . . .
H10A H 0.0277 -0.0271 0.8238 0.064 Uiso 1 1 calc R . .
H10B H -0.0936 -0.0269 0.7474 0.064 Uiso 1 1 calc R . .
H10C H -0.0122 0.0586 0.7438 0.064 Uiso 1 1 calc R . .
C11 C 0.0077(12) -0.1846(10) 0.7101(12) 0.054(4) Uani 1 1 d . . .
H11A H 0.0553 -0.1986 0.7769 0.081 Uiso 1 1 calc R . .
H11B H 0.0298 -0.2246 0.6657 0.081 Uiso 1 1 calc R . .
H11C H -0.0665 -0.2012 0.7014 0.081 Uiso 1 1 calc R . .
C12 C 0.2468(12) 0.1704(9) 1.0691(9) 0.043(3) Uani 1 1 d . . .
H12A H 0.3156 0.1974 1.0693 0.051 Uiso 1 1 calc R . .
H12B H 0.2587 0.0997 1.0886 0.051 Uiso 1 1 calc R . .
C13 C 0.2153(12) 0.2267(12) 1.1430(10) 0.051(4) Uani 1 1 d . . .
H13A H 0.2712 0.2169 1.2082 0.062 Uiso 1 1 calc R . .
H13B H 0.2111 0.2986 1.1281 0.062 Uiso 1 1 calc R . .
C14 C 0.0363(13) 0.2069(12) 1.0504(11) 0.052(4) Uani 1 1 d . . .
H14A H 0.0315 0.2784 1.0336 0.062 Uiso 1 1 calc R . .
H14B H -0.0343 0.1858 1.0509 0.062 Uiso 1 1 calc R . .
C15 C 0.0603(11) 0.1486(11) 0.9746(11) 0.049(4) Uani 1 1 d . . .
H15A H 0.0601 0.0768 0.9888 0.059 Uiso 1 1 calc R . .
H15B H 0.0031 0.161 0.9106 0.059 Uiso 1 1 calc R . .
C16 C 0.1791(9) 0.2005(9) 0.7755(9) 0.031(3) Uani 1 1 d . . .
C17 C 0.2282(10) 0.2917(9) 0.8153(10) 0.038(3) Uani 1 1 d . . .
H17 H 0.2678 0.2973 0.8829 0.045 Uiso 1 1 calc R . .
C18 C 0.2182(10) 0.3745(10) 0.7544(11) 0.041(3) Uani 1 1 d . . .
H18 H 0.2502 0.4358 0.782 0.05 Uiso 1 1 calc R . .
C19 C 0.1627(11) 0.3684(10) 0.6556(10) 0.039(3) Uani 1 1 d . . .
C20 C 0.1162(10) 0.2783(10) 0.6172(10) 0.038(3) Uani 1 1 d . . .
H20 H 0.0785 0.2718 0.5495 0.046 Uiso 1 1 calc R . .
C21 C 0.1245(10) 0.1977(9) 0.6774(11) 0.040(3) Uani 1 1 d . . .
H21 H 0.0906 0.1373 0.6491 0.048 Uiso 1 1 calc R . .
C22 C 0.1480(10) 0.4539(10) 0.5892(10) 0.035(3) Uani 1 1 d . . .
C23 C 0.1629(12) 0.6271(10) 0.5753(12) 0.051(4) Uani 1 1 d . . .
H23A H 0.1895 0.6155 0.5231 0.076 Uiso 1 1 calc R . .
H23B H 0.2003 0.6844 0.6139 0.076 Uiso 1 1 calc R . .
H23C H 0.0855 0.6405 0.5474 0.076 Uiso 1 1 calc R . .

loop_
_atom_site_aniso_label
_atom_site_aniso_U_11
_atom_site_aniso_U_22
_atom_site_aniso_U_33
_atom_site_aniso_U_23
_atom_site_aniso_U_13
_atom_site_aniso_U_12
Pd 0.0319(6) 0.0266(6) 0.0418(7) 0.0006(5) 0.0184(4) -0.0001(4)
Cl 0.0482(19) 0.0291(17) 0.053(2) 0.0072(14) 0.0253(17) 0.0014(14)
O1 0.069(7) 0.059(7) 0.054(7) -0.002(5) 0.042(6) -0.021(5)
O2 0.050(6) 0.043(6) 0.041(6) 0.005(4) 0.025(5) 0.003(4)
O3 0.048(6) 0.033(5) 0.053(6) 0.005(5) 0.018(5) 0.003(4)
N1 0.027(6) 0.037(6) 0.045(7) 0.004(5) 0.018(5) 0.003(5)
N2 0.030(6) 0.033(6) 0.050(7) 0.001(5) 0.018(5) 0.000(5)
N3 0.040(6) 0.032(6) 0.041(7) 0.004(5) 0.021(5) -0.002(5)
C1 0.034(7) 0.007(6) 0.055(9) -0.003(6) 0.013(6) 0.004(5)
C2 0.042(8) 0.031(7) 0.053(9) -0.003(7) 0.029(7) 0.004(6)
C3 0.036(7) 0.031(7) 0.044(8) -0.003(6) 0.022(6) 0.001(6)
C4 0.025(6) 0.042(8) 0.033(8) 0.006(6) 0.013(6) -0.001(6)
C5 0.035(8) 0.041(9) 0.112(15) -0.006(9) 0.033(9) 0.002(7)
C6 0.019(7) 0.083(12) 0.062(10) -0.006(8) 0.016(7) -0.007(7)
C7 0.039(8) 0.057(10) 0.066(10) 0.015(8) 0.023(7) -0.006(7)
C8 0.032(7) 0.031(7) 0.047(8) 0.001(6) 0.024(6) -0.006(6)
C9 0.037(8) 0.079(11) 0.061(11) -0.008(8) 0.028(8) -0.019(8)
C10 0.027(7) 0.038(8) 0.063(10) -0.005(7) 0.015(7) -0.002(6)
C11 0.057(9) 0.041(9) 0.076(12) -0.008(8) 0.040(9) -0.020(7)
C12 0.061(9) 0.028(7) 0.037(8) 0.001(6) 0.015(7) -0.017(6)
C13 0.062(10) 0.054(9) 0.039(8) -0.012(7) 0.019(7) -0.023(8)
C14 0.063(10) 0.052(9) 0.048(10) -0.009(7) 0.029(8) -0.002(8)
C15 0.044(8) 0.051(9) 0.062(10) 0.006(7) 0.030(7) 0.004(7)
C16 0.022(6) 0.036(7) 0.040(8) 0.002(6) 0.016(6) 0.010(5)
C17 0.043(8) 0.032(8) 0.037(8) 0.002(6) 0.014(6) -0.001(6)
C18 0.035(7) 0.037(8) 0.060(10) -0.008(7) 0.028(7) -0.010(6)
C19 0.039(7) 0.044(8) 0.046(9) 0.009(7) 0.029(7) 0.008(6)
C20 0.034(7) 0.040(8) 0.040(8) 0.002(6) 0.014(6) 0.003(6)
C21 0.032(7) 0.022(7) 0.065(11) 0.002(6) 0.017(7) -0.001(6)
C22 0.027(7) 0.043(8) 0.044(9) 0.003(7) 0.022(6) 0.002(6)
C23 0.046(8) 0.037(8) 0.073(11) 0.020(8) 0.028(8) 0.011(7)

loop_
_atom_type_symbol
_atom_type_description
_atom_type_scat_dispersion_real
_atom_type_scat_dispersion_imag
_atom_type_scat_source
C C 0.0033 0.0016 'International Tables Vol C Tables 4.2.6.8 and 6.1.1.4'
H H 0 0 'International Tables Vol C Tables 4.2.6.8 and 6.1.1.4'
Cl Cl 0.1484 0.1585 'International Tables Vol C Tables 4.2.6.8 and 6.1.1.4'
N N 0.0061 0.0033 'International Tables Vol C Tables 4.2.6.8 and 6.1.1.4'
O O 0.0106 0.006 'International Tables Vol C Tables 4.2.6.8 and 6.1.1.4'
Pd Pd -0.9988 1.0072 'International Tables Vol C Tables 4.2.6.8 and 6.1.1.4'

loop_
_geom_angle_atom_site_label_1
_geom_angle_atom_site_label_2
_geom_angle_atom_site_label_3
_geom_angle
_geom_angle_site_symmetry_1
_geom_angle_site_symmetry_3
_geom_angle_publ_flag
C1 Pd C16 87.3(5) . . ?
C1 Pd N3 174.3(4) . . ?
C16 Pd N3 92.0(4) . . ?
C1 Pd Cl 90.9(4) . . ?
C16 Pd Cl 176.9(3) . . ?
N3 Pd Cl 90.0(3) . . ?
C14 O1 C13 109.5(11) . . ?
C22 O3 C23 115.4(11) . . ?
C2 N1 C1 111.5(10) . . ?
C2 N1 C4 120.6(10) . . ?
C1 N1 C4 127.8(10) . . ?
C1 N2 C3 111.3(10) . . ?
C1 N2 C8 130.3(10) . . ?
C3 N2 C8 118.3(10) . . ?
C12 N3 C15 108.0(10) . . ?
C12 N3 Pd 115.3(8) . . ?
C15 N3 Pd 109.3(8) . . ?
C12 N3 H3 108 . . ?
C15 N3 H3 108 . . ?
Pd N3 H3 108 . . ?
N2 C1 N1 103.4(10) . . ?
N2 C1 Pd 126.8(9) . . ?
N1 C1 Pd 129.6(9) . . ?
C3 C2 N1 107.1(11) . . ?
C3 C2 H2 126.5 . . ?
N1 C2 H2 126.5 . . ?
C2 C3 N2 106.6(11) . . ?
C2 C3 H3A 126.7 . . ?
N2 C3 H3A 126.7 . . ?
N1 C4 C7 109.5(10) . . ?
N1 C4 C6 111.3(9) . . ?
C7 C4 C6 111.7(12) . . ?
N1 C4 C5 107.8(10) . . ?
C7 C4 C5 108.7(11) . . ?
C6 C4 C5 107.8(12) . . ?
C4 C5 H5A 109.5 . . ?
C4 C5 H5B 109.5 . . ?
H5A C5 H5B 109.5 . . ?
C4 C5 H5C 109.5 . . ?
H5A C5 H5C 109.5 . . ?
H5B C5 H5C 109.5 . . ?
C4 C6 H6A 109.5 . . ?
C4 C6 H6B 109.5 . . ?
H6A C6 H6B 109.5 . . ?
C4 C6 H6C 109.5 . . ?
H6A C6 H6C 109.5 . . ?
H6B C6 H6C 109.5 . . ?
C4 C7 H7A 109.5 . . ?
C4 C7 H7B 109.5 . . ?
H7A C7 H7B 109.5 . . ?
C4 C7 H7C 109.5 . . ?
H7A C7 H7C 109.5 . . ?
H7B C7 H7C 109.5 . . ?
C9 C8 C10 108.3(11) . . ?
C9 C8 N2 107.7(10) . . ?
C10 C8 N2 113.5(10) . . ?
C9 C8 C11 110.8(12) . . ?
C10 C8 C11 110.0(11) . . ?
N2 C8 C11 106.5(10) . . ?
C8 C9 H9A 109.5 . . ?
C8 C9 H9B 109.5 . . ?
H9A C9 H9B 109.5 . . ?
C8 C9 H9C 109.5 . . ?
H9A C9 H9C 109.5 . . ?
H9B C9 H9C 109.5 . . ?
C8 C10 H10A 109.5 . . ?
C8 C10 H10B 109.5 . . ?
H10A C10 H10B 109.5 . . ?
C8 C10 H10C 109.5 . . ?
H10A C10 H10C 109.5 . . ?
H10B C10 H10C 109.5 . . ?
C8 C11 H11A 109.5 . . ?
C8 C11 H11B 109.5 . . ?
H11A C11 H11B 109.5 . . ?
C8 C11 H11C 109.5 . . ?
H11A C11 H11C 109.5 . . ?
H11B C11 H11C 109.5 . . ?
N3 C12 C13 113.5(12) . . ?
N3 C12 H12A 108.9 . . ?
C13 C12 H12A 108.9 . . ?
N3 C12 H12B 108.9 . . ?
C13 C12 H12B 108.9 . . ?
H12A C12 H12B 107.7 . . ?
O1 C13 C12 110.9(11) . . ?
O1 C13 H13A 109.5 . . ?
C12 C13 H13A 109.5 . . ?
O1 C13 H13B 109.5 . . ?
C12 C13 H13B 109.5 . . ?
H13A C13 H13B 108 . . ?
O1 C14 C15 112.0(13) . . ?
O1 C14 H14A 109.2 . . ?
C15 C14 H14A 109.2 . . ?
O1 C14 H14B 109.2 . . ?
C15 C14 H14B 109.2 . . ?
H14A C14 H14B 107.9 . . ?
N3 C15 C14 111.9(12) . . ?
N3 C15 H15A 109.2 . . ?
C14 C15 H15A 109.2 . . ?
N3 C15 H15B 109.2 . . ?
C14 C15 H15B 109.2 . . ?
H15A C15 H15B 107.9 . . ?
C21 C16 C17 116.8(11) . . ?
C21 C16 Pd 125.1(9) . . ?
C17 C16 Pd 118.0(9) . . ?
C18 C17 C16 119.8(12) . . ?
C18 C17 H17 120.1 . . ?
C16 C17 H17 120.1 . . ?
C19 C18 C17 121.5(12) . . ?
C19 C18 H18 119.2 . . ?
C17 C18 H18 119.2 . . ?
C18 C19 C20 118.2(12) . . ?
C18 C19 C22 123.4(13) . . ?
C20 C19 C22 118.4(13) . . ?
C21 C20 C19 120.1(13) . . ?
C21 C20 H20 119.9 . . ?
C19 C20 H20 119.9 . . ?
C16 C21 C20 123.5(12) . . ?
C16 C21 H21 118.2 . . ?
C20 C21 H21 118.2 . . ?
O2 C22 O3 122.2(12) . . ?
O2 C22 C19 124.6(12) . . ?
O3 C22 C19 113.2(12) . . ?
O3 C23 H23A 109.5 . . ?
O3 C23 H23B 109.5 . . ?
H23A C23 H23B 109.5 . . ?
O3 C23 H23C 109.5 . . ?
H23A C23 H23C 109.5 . . ?
H23B C23 H23C 109.5 . . ?

loop_
_geom_bond_atom_site_label_1
_geom_bond_atom_site_label_2
_geom_bond_distance
_geom_bond_site_symmetry_2
_geom_bond_publ_flag
Pd C1 1.977(12) . ?
Pd C16 2.018(12) . ?
Pd N3 2.149(10) . ?
Pd Cl 2.442(3) . ?
O1 C14 1.395(18) . ?
O1 C13 1.415(17) . ?
O2 C22 1.204(15) . ?
O3 C22 1.349(16) . ?
O3 C23 1.435(16) . ?
N1 C2 1.372(16) . ?
N1 C1 1.374(15) . ?
N1 C4 1.513(15) . ?
N2 C1 1.371(16) . ?
N2 C3 1.383(16) . ?
N2 C8 1.519(15) . ?
N3 C12 1.461(17) . ?
N3 C15 1.487(16) . ?
N3 H3 0.93 . ?
C2 C3 1.356(18) . ?
C2 H2 0.95 . ?
C3 H3A 0.95 . ?
C4 C7 1.515(18) . ?
C4 C6 1.516(19) . ?
C4 C5 1.543(18) . ?
C5 H5A 0.98 . ?
C5 H5B 0.98 . ?
C5 H5C 0.98 . ?
C6 H6A 0.98 . ?
C6 H6B 0.98 . ?
C6 H6C 0.98 . ?
C7 H7A 0.98 . ?
C7 H7B 0.98 . ?
C7 H7C 0.98 . ?
C8 C9 1.49(2) . ?
C8 C10 1.514(18) . ?
C8 C11 1.524(18) . ?
C9 H9A 0.98 . ?
C9 H9B 0.98 . ?
C9 H9C 0.98 . ?
C10 H10A 0.98 . ?
C10 H10B 0.98 . ?
C10 H10C 0.98 . ?
C11 H11A 0.98 . ?
C11 H11B 0.98 . ?
C11 H11C 0.98 . ?
C12 C13 1.520(19) . ?
C12 H12A 0.99 . ?
C12 H12B 0.99 . ?
C13 H13A 0.99 . ?
C13 H13B 0.99 . ?
C14 C15 1.51(2) . ?
C14 H14A 0.99 . ?
C14 H14B 0.99 . ?
C15 H15A 0.99 . ?
C15 H15B 0.99 . ?
C16 C21 1.370(18) . ?
C16 C17 1.414(18) . ?
C17 C18 1.411(19) . ?
C17 H17 0.95 . ?
C18 C19 1.383(19) . ?
C18 H18 0.95 . ?
C19 C20 1.385(19) . ?
C19 C22 1.482(19) . ?
C20 C21 1.385(18) . ?
C20 H20 0.95 . ?
C21 H21 0.95 . ?
C23 H23A 0.98 . ?
C23 H23B 0.98 . ?
C23 H23C 0.98 . ?
